data_7211730
loop_
_publ_author_name
'Fu, Feng'
'Li, Dong-Sheng'
'Wu, Ya-Pan'
'Gao, Xiao-Ming'
'Du*, Miao'
'Tang, Long'
'Zhang, Xiao-Ning'
'Meng, Cai-Xia'

_publ_section_title
;
 A versatile V-shaped tetracarboxylate building block for constructing
 mixed-ligand Co(ii) and Mn(ii) complexes incorporating various N-donor
 co-ligands
;
_journal_issue 4
_journal_name_full CrystEngComm
_journal_page_first 1227
_journal_paper_doi 10.1039/b913861g
_journal_volume 12
_journal_year 2010
_chemical_formula_sum 'C31 H21 Co N3 O11 S'
_chemical_formula_weight 702.50
_chemical_name_systematic
;
?
;
_space_group_IT_number 2
_symmetry_cell_setting triclinic
_symmetry_space_group_name_Hall '-P 1'
_symmetry_space_group_name_H-M 'P -1'
_atom_sites_solution_hydrogens geom
_atom_sites_solution_primary direct
_atom_sites_solution_secondary difmap
_audit_creation_method SHELXL-97
_cell_angle_alpha 97.769(4)
_cell_angle_beta 91.815(4)
_cell_angle_gamma 92.824(4)
_cell_formula_units_Z 2
_cell_length_a 10.383(4)
_cell_length_b 10.589(4)
_cell_length_c 13.430(5)
_cell_measurement_reflns_used 2704
_cell_measurement_temperature 291(2)
_cell_measurement_theta_max 26.51
_cell_measurement_theta_min 2.44
_cell_volume 1460.1(10)
_computing_cell_refinement 'Bruker SMART'
_computing_data_collection 'Bruker SMART'
_computing_data_reduction 'Bruker SAINT'
_computing_molecular_graphics 'Bruker SHELXTL'
_computing_publication_material 'Bruker SHELXTL'
_computing_structure_refinement 'SHELXL-97 (Sheldrick, 1997)'
_computing_structure_solution 'SHELXS-97 (Sheldrick, 1990)'
_diffrn_ambient_temperature 291(2)
_diffrn_measured_fraction_theta_full 0.962
_diffrn_measured_fraction_theta_max 0.962
_diffrn_measurement_device_type 'CCD area detector'
_diffrn_measurement_method 'phi and omega scans'
_diffrn_radiation_monochromator graphite
_diffrn_radiation_source 'fine-focus sealed tube'
_diffrn_radiation_type MoK\a
_diffrn_radiation_wavelength 0.71073
_diffrn_reflns_av_R_equivalents 0.0422
_diffrn_reflns_av_sigmaI/netI 0.0654
_diffrn_reflns_limit_h_max 12
_diffrn_reflns_limit_h_min -12
_diffrn_reflns_limit_k_max 12
_diffrn_reflns_limit_k_min -12
_diffrn_reflns_limit_l_max 16
_diffrn_reflns_limit_l_min -16
_diffrn_reflns_number 10005
_diffrn_reflns_theta_full 25.50
_diffrn_reflns_theta_max 25.50
_diffrn_reflns_theta_min 2.30
_exptl_absorpt_coefficient_mu 0.730
_exptl_absorpt_correction_T_max 0.8990
_exptl_absorpt_correction_T_min 0.8027
_exptl_absorpt_correction_type multi-scan
_exptl_absorpt_process_details SADABS
_exptl_crystal_colour red
_exptl_crystal_density_diffrn 1.598
_exptl_crystal_density_method 'not measured'
_exptl_crystal_description block
_exptl_crystal_F_000 718
_exptl_crystal_size_max 0.31
_exptl_crystal_size_mid 0.25
_exptl_crystal_size_min 0.15
_refine_diff_density_max 2.094
_refine_diff_density_min -0.608
_refine_diff_density_rms 0.143
_refine_ls_extinction_method none
_refine_ls_goodness_of_fit_ref 1.138
_refine_ls_hydrogen_treatment constr
_refine_ls_matrix_type full
_refine_ls_number_parameters 424
_refine_ls_number_reflns 5242
_refine_ls_number_restraints 0
_refine_ls_restrained_S_all 1.138
_refine_ls_R_factor_all 0.0952
_refine_ls_R_factor_gt 0.0815
_refine_ls_shift/su_max 0.000
_refine_ls_shift/su_mean 0.000
_refine_ls_structure_factor_coef Fsqd
_refine_ls_weighting_details 'calc w=1/[\s^2^(Fo^2^)+(0.1008P)^2^+9.3062P] where P=(Fo^2^+2Fc^2^)/3'
_refine_ls_weighting_scheme calc
_refine_ls_wR_factor_gt 0.2411
_refine_ls_wR_factor_ref 0.2512
_reflns_number_gt 4182
_reflns_number_total 5242
_reflns_threshold_expression >2sigma(I)
_cod_data_source_file b913861g.txt
_cod_data_source_block b
_cod_depositor_comments
;
The following automatic conversions were performed:

'_symmetry_cell_setting' value 'Triclinic' changed to 'triclinic'
according to /home/saulius/struct/CIF-dictionaries/cif_core.dic
dictionary named 'cif_core.dic' version 2.4.2 from
2011-04-26.

'_exptl_absorpt_correction_type' value 'MULTI-SCAN'
changed to 'multi-scan' according to
/home/saulius/struct/CIF-dictionaries/cif_core.dic dictionary named
'cif_core.dic' version 2.4.2 from
2011-04-26.

'_refine_ls_hydrogen_treatment' value 'CONSTR' changed
to 'constr' according to
/home/saulius/struct/CIF-dictionaries/cif_core.dic dictionary named
'cif_core.dic' version 2.4.2 from 2011-04-26.

Automatic conversion script
Id: cif_fix_values 1891 2012-01-12 08:04:46Z andrius 
;
_cod_original_cell_volume 1460.1(9)
_cod_original_sg_symbol_H-M P-1
_cod_database_code 7211730

loop_
_symmetry_equiv_pos_as_xyz
'x, y, z'
'-x, -y, -z'

loop_
_atom_site_label
_atom_site_type_symbol
_atom_site_fract_x
_atom_site_fract_y
_atom_site_fract_z
_atom_site_U_iso_or_equiv
_atom_site_adp_type
_atom_site_occupancy
_atom_site_symmetry_multiplicity
_atom_site_calc_flag
_atom_site_refinement_flags
Co1 Co 0.76100(8) 0.75885(8) 0.52585(6) 0.0248(3) Uani 1 1 d .
S1 S 0.79764(19) 0.56705(17) 1.01090(14) 0.0371(5) Uani 1 1 d .
O1 O 0.8873(5) 0.7601(4) 0.6523(3) 0.0321(11) Uani 1 1 d .
O2 O 0.8536(5) 0.9537(5) 0.7315(4) 0.0387(12) Uani 1 1 d .
O3 O 1.1488(5) 0.9294(6) 0.7407(4) 0.0490(14) Uani 1 1 d .
H3 H 1.2111 0.9697 0.7225 0.074 Uiso 1 1 d R
O4 O 1.2221(10) 1.0170(11) 0.8913(6) 0.129(5) Uani 1 1 d .
O5 O 0.8718(6) 0.5154(6) 1.0864(4) 0.0520(15) Uani 1 1 d .
O6 O 0.7370(6) 0.4837(5) 0.9272(4) 0.0529(16) Uani 1 1 d .
O7 O 0.3136(5) 0.9276(6) 1.1612(4) 0.0500(15) Uani 1 1 d .
H7 H 0.2401 0.8952 1.1607 0.075 Uiso 1 1 d R
O8 O 0.3773(5) 0.8822(5) 1.3123(4) 0.0391(12) Uani 1 1 d .
O9 O 0.6343(4) 0.7543(4) 1.3947(3) 0.0284(10) Uani 1 1 d .
O10 O 0.6694(5) 0.9493(4) 1.3490(3) 0.0300(10) Uani 1 1 d .
O11 O 0.7704(6) 0.9528(4) 0.5334(4) 0.0419(13) Uani 1 1 d .
H1W H 0.7145 1.0053 0.5477 0.063 Uiso 1 1 d R
H2W H 0.8371 0.9705 0.5693 0.063 Uiso 1 1 d R
N1 N 0.9069(5) 0.7082(5) 0.4209(4) 0.0289(12) Uani 1 1 d .
N2 N 0.7506(5) 0.5617(5) 0.5084(4) 0.0251(11) Uani 1 1 d .
N3 N 0.6053(5) 0.7109(5) 0.6206(4) 0.0300(12) Uani 1 1 d .
C1 C 0.9801(7) 0.7898(7) 0.3757(5) 0.0358(16) Uani 1 1 d .
H1 H 0.9733 0.8771 0.3937 0.043 Uiso 1 1 calc R
C2 C 1.0658(7) 0.7474(8) 0.3029(6) 0.0418(18) Uani 1 1 d .
H2 H 1.1144 0.8057 0.2717 0.050 Uiso 1 1 calc R
C3 C 1.0781(8) 0.6202(8) 0.2776(6) 0.0448(19) Uani 1 1 d .
H3A H 1.1372 0.5910 0.2304 0.054 Uiso 1 1 calc R
C4 C 1.0026(7) 0.5346(7) 0.3222(6) 0.0382(17) Uani 1 1 d .
H4 H 1.0084 0.4472 0.3043 0.046 Uiso 1 1 calc R
C5 C 0.9177(6) 0.5815(6) 0.3944(5) 0.0275(14) Uani 1 1 d .
C6 C 0.8311(6) 0.4978(6) 0.4457(5) 0.0291(14) Uani 1 1 d .
C7 C 0.8280(7) 0.3651(7) 0.4330(6) 0.0390(17) Uani 1 1 d .
H7A H 0.8841 0.3205 0.3903 0.047 Uiso 1 1 calc R
C8 C 0.7399(8) 0.3016(7) 0.4852(7) 0.045(2) Uani 1 1 d .
H8 H 0.7358 0.2129 0.4771 0.054 Uiso 1 1 calc R
C9 C 0.6573(7) 0.3672(7) 0.5495(6) 0.0387(17) Uani 1 1 d .
H9 H 0.5979 0.3237 0.5846 0.046 Uiso 1 1 calc R
C10 C 0.6650(7) 0.4996(6) 0.5605(5) 0.0295(14) Uani 1 1 d .
C11 C 0.5859(6) 0.5862(6) 0.6257(5) 0.0309(15) Uani 1 1 d .
C12 C 0.4962(8) 0.5409(8) 0.6901(6) 0.0415(18) Uani 1 1 d .
H12 H 0.4831 0.4539 0.6924 0.050 Uiso 1 1 calc R
C13 C 0.4272(8) 0.6287(9) 0.7503(6) 0.047(2) Uani 1 1 d .
H13 H 0.3678 0.6015 0.7943 0.056 Uiso 1 1 calc R
C14 C 0.4480(8) 0.7559(9) 0.7440(6) 0.049(2) Uani 1 1 d .
H14 H 0.4030 0.8160 0.7839 0.059 Uiso 1 1 calc R
C15 C 0.5365(7) 0.7947(7) 0.6777(6) 0.0404(17) Uani 1 1 d .
H15 H 0.5485 0.8812 0.6726 0.048 Uiso 1 1 calc R
C16 C 0.8920(6) 0.8436(6) 0.7289(5) 0.0261(14) Uani 1 1 d .
C17 C 0.9392(6) 0.8049(6) 0.8261(5) 0.0258(13) Uani 1 1 d .
C18 C 0.8623(6) 0.7161(6) 0.8674(5) 0.0295(14) Uani 1 1 d .
H18 H 0.7885 0.6786 0.8321 0.035 Uiso 1 1 calc R
C19 C 0.8950(7) 0.6827(7) 0.9617(5) 0.0305(15) Uani 1 1 d .
C20 C 1.0023(7) 0.7407(8) 1.0169(6) 0.0424(18) Uani 1 1 d .
H20 H 1.0213 0.7212 1.0810 0.051 Uiso 1 1 calc R
C21 C 1.0806(7) 0.8275(8) 0.9758(6) 0.0429(19) Uani 1 1 d .
H21 H 1.1537 0.8654 1.0118 0.051 Uiso 1 1 calc R
C22 C 1.0509(6) 0.8588(7) 0.8806(5) 0.0320(15) Uani 1 1 d .
C23 C 1.1480(8) 0.9459(8) 0.8395(6) 0.0447(19) Uani 1 1 d .
C24 C 0.6359(6) 0.8297(7) 1.3307(5) 0.0279(15) Uani 1 1 d .
C25 C 0.6034(6) 0.7762(6) 1.2231(5) 0.0263(14) Uani 1 1 d .
C26 C 0.6947(6) 0.7030(6) 1.1739(5) 0.0289(14) Uani 1 1 d .
H26 H 0.7689 0.6853 1.2088 0.035 Uiso 1 1 calc R
C27 C 0.6761(7) 0.6558(6) 1.0726(5) 0.0314(15) Uani 1 1 d .
C28 C 0.5672(8) 0.6813(8) 1.0192(6) 0.0441(19) Uani 1 1 d .
H28 H 0.5554 0.6497 0.9513 0.053 Uiso 1 1 calc R
C29 C 0.4762(8) 0.7544(8) 1.0679(6) 0.0456(19) Uani 1 1 d .
H29 H 0.4026 0.7728 1.0326 0.055 Uiso 1 1 calc R
C30 C 0.4936(7) 0.8009(7) 1.1697(5) 0.0318(15) Uani 1 1 d .
C31 C 0.3894(7) 0.8738(7) 1.2220(5) 0.0312(15) Uani 1 1 d .

loop_
_atom_site_aniso_label
_atom_site_aniso_U_11
_atom_site_aniso_U_22
_atom_site_aniso_U_33
_atom_site_aniso_U_23
_atom_site_aniso_U_13
_atom_site_aniso_U_12
Co1 0.0285(5) 0.0216(5) 0.0246(5) 0.0049(3) -0.0003(3) 0.0006(3)
S1 0.0494(11) 0.0309(9) 0.0330(10) 0.0058(7) 0.0165(8) 0.0082(8)
O1 0.040(3) 0.031(2) 0.025(2) 0.004(2) -0.007(2) 0.007(2)
O2 0.051(3) 0.031(3) 0.037(3) 0.004(2) 0.001(2) 0.019(2)
O3 0.047(3) 0.060(4) 0.039(3) 0.005(3) 0.009(2) -0.018(3)
O4 0.144(8) 0.172(10) 0.056(5) 0.014(5) -0.018(5) -0.126(8)
O5 0.065(4) 0.052(3) 0.048(3) 0.026(3) 0.022(3) 0.031(3)
O6 0.071(4) 0.037(3) 0.047(3) -0.011(3) 0.025(3) -0.011(3)
O7 0.048(3) 0.069(4) 0.034(3) 0.004(3) -0.004(2) 0.030(3)
O8 0.037(3) 0.050(3) 0.032(3) 0.008(2) 0.006(2) 0.012(2)
O9 0.031(2) 0.029(2) 0.025(2) 0.0067(19) -0.0035(18) -0.0032(19)
O10 0.043(3) 0.019(2) 0.028(2) 0.0038(18) 0.001(2) -0.0008(19)
O11 0.064(4) 0.021(2) 0.039(3) 0.003(2) -0.007(3) 0.004(2)
N1 0.028(3) 0.030(3) 0.028(3) 0.004(2) -0.001(2) 0.000(2)
N2 0.030(3) 0.022(3) 0.023(3) 0.004(2) -0.005(2) -0.001(2)
N3 0.031(3) 0.028(3) 0.031(3) 0.006(2) -0.002(2) -0.002(2)
C1 0.034(4) 0.036(4) 0.038(4) 0.008(3) 0.002(3) 0.000(3)
C2 0.033(4) 0.053(5) 0.042(4) 0.013(4) 0.008(3) 0.001(3)
C3 0.039(4) 0.057(5) 0.040(4) 0.006(4) 0.012(3) 0.011(4)
C4 0.042(4) 0.035(4) 0.037(4) -0.001(3) 0.007(3) 0.007(3)
C5 0.031(3) 0.022(3) 0.029(3) 0.001(3) -0.007(3) 0.004(3)
C6 0.030(3) 0.029(3) 0.029(3) 0.005(3) -0.005(3) 0.002(3)
C7 0.045(4) 0.026(3) 0.046(4) 0.001(3) -0.005(3) 0.005(3)
C8 0.052(5) 0.023(4) 0.061(5) 0.008(3) -0.008(4) 0.001(3)
C9 0.039(4) 0.029(4) 0.049(5) 0.013(3) -0.003(3) -0.005(3)
C10 0.033(3) 0.027(3) 0.031(3) 0.012(3) -0.004(3) 0.000(3)
C11 0.030(3) 0.030(3) 0.033(4) 0.010(3) -0.005(3) -0.006(3)
C12 0.044(4) 0.039(4) 0.044(4) 0.012(3) 0.009(3) -0.006(3)
C13 0.038(4) 0.066(6) 0.037(4) 0.010(4) 0.010(3) -0.005(4)
C14 0.044(5) 0.055(5) 0.046(5) -0.003(4) 0.012(4) 0.005(4)
C15 0.039(4) 0.037(4) 0.044(4) -0.001(3) 0.005(3) 0.005(3)
C16 0.018(3) 0.035(4) 0.024(3) 0.001(3) -0.002(2) 0.000(3)
C17 0.028(3) 0.027(3) 0.022(3) -0.002(3) 0.000(2) 0.005(3)
C18 0.028(3) 0.030(3) 0.028(3) -0.004(3) 0.000(3) 0.001(3)
C19 0.035(4) 0.034(4) 0.024(3) 0.007(3) 0.006(3) 0.008(3)
C20 0.039(4) 0.057(5) 0.033(4) 0.007(4) 0.000(3) 0.008(4)
C21 0.035(4) 0.063(5) 0.030(4) 0.007(4) -0.003(3) -0.004(4)
C22 0.026(3) 0.039(4) 0.031(4) 0.002(3) 0.001(3) 0.003(3)
C23 0.040(4) 0.054(5) 0.038(4) 0.006(4) -0.002(3) -0.012(4)
C24 0.013(3) 0.052(4) 0.021(3) 0.013(3) 0.001(2) 0.000(3)
C25 0.025(3) 0.029(3) 0.027(3) 0.011(3) 0.004(3) 0.001(3)
C26 0.028(3) 0.034(4) 0.026(3) 0.007(3) 0.000(3) 0.004(3)
C27 0.036(4) 0.032(3) 0.027(3) 0.005(3) 0.009(3) 0.004(3)
C28 0.042(4) 0.060(5) 0.027(4) -0.005(4) -0.002(3) 0.008(4)
C29 0.046(5) 0.058(5) 0.032(4) 0.002(4) 0.002(3) 0.012(4)
C30 0.030(3) 0.039(4) 0.026(3) 0.001(3) 0.001(3) 0.000(3)
C31 0.031(4) 0.033(4) 0.028(4) -0.002(3) -0.004(3) 0.002(3)

loop_
_atom_type_symbol
_atom_type_description
_atom_type_scat_dispersion_real
_atom_type_scat_dispersion_imag
_atom_type_scat_source
C C 0.0033 0.0016 'International Tables Vol C Tables 4.2.6.8 and 6.1.1.4'
H H 0.0000 0.0000 'International Tables Vol C Tables 4.2.6.8 and 6.1.1.4'
N N 0.0061 0.0033 'International Tables Vol C Tables 4.2.6.8 and 6.1.1.4'
O O 0.0106 0.0060 'International Tables Vol C Tables 4.2.6.8 and 6.1.1.4'
S S 0.1246 0.1234 'International Tables Vol C Tables 4.2.6.8 and 6.1.1.4'
Co Co 0.3494 0.9721 'International Tables Vol C Tables 4.2.6.8 and 6.1.1.4'

loop_
_geom_angle_atom_site_label_1
_geom_angle_atom_site_label_2
_geom_angle_atom_site_label_3
_geom_angle
_geom_angle_site_symmetry_1
_geom_angle_site_symmetry_3
O11 Co1 N2 176.4(2) . .
O11 Co1 O1 93.8(2) . .
N2 Co1 O1 89.16(19) . .
O11 Co1 N1 101.2(2) . .
N2 Co1 N1 76.5(2) . .
O1 Co1 N1 93.5(2) . .
O11 Co1 O9 87.05(19) . 1_554
N2 Co1 O9 89.92(18) . 1_554
O1 Co1 O9 178.69(18) . 1_554
N1 Co1 O9 85.34(19) . 1_554
O11 Co1 N3 106.4(2) . .
N2 Co1 N3 75.8(2) . .
O1 Co1 N3 87.3(2) . .
N1 Co1 N3 152.2(2) . .
O9 Co1 N3 93.38(19) 1_554 .
O5 S1 O6 120.2(4) . .
O5 S1 C19 108.8(4) . .
O6 S1 C19 107.5(3) . .
O5 S1 C27 107.4(3) . .
O6 S1 C27 107.8(4) . .
C19 S1 C27 103.9(3) . .
C16 O1 Co1 124.7(4) . .
C23 O3 H3 109.5 . .
C31 O7 H7 109.5 . .
C24 O9 Co1 127.8(4) . 1_556
Co1 O11 H1W 130.4 . .
Co1 O11 H2W 99.9 . .
H1W O11 H2W 111.7 . .
C1 N1 C5 118.7(6) . .
C1 N1 Co1 125.9(5) . .
C5 N1 Co1 115.3(4) . .
C6 N2 C10 121.3(6) . .
C6 N2 Co1 118.9(4) . .
C10 N2 Co1 119.7(4) . .
C11 N3 C15 119.3(6) . .
C11 N3 Co1 114.8(5) . .
C15 N3 Co1 125.7(5) . .
N1 C1 C2 121.7(7) . .
N1 C1 H1 119.1 . .
C2 C1 H1 119.1 . .
C3 C2 C1 119.5(7) . .
C3 C2 H2 120.2 . .
C1 C2 H2 120.2 . .
C2 C3 C4 119.7(7) . .
C2 C3 H3A 120.1 . .
C4 C3 H3A 120.1 . .
C3 C4 C5 118.7(7) . .
C3 C4 H4 120.6 . .
C5 C4 H4 120.6 . .
N1 C5 C4 121.6(6) . .
N1 C5 C6 115.4(6) . .
C4 C5 C6 123.0(6) . .
N2 C6 C7 120.5(6) . .
N2 C6 C5 113.8(6) . .
C7 C6 C5 125.6(6) . .
C8 C7 C6 118.2(7) . .
C8 C7 H7A 120.9 . .
C6 C7 H7A 120.9 . .
C7 C8 C9 121.2(7) . .
C7 C8 H8 119.4 . .
C9 C8 H8 119.4 . .
C8 C9 C10 118.5(7) . .
C8 C9 H9 120.8 . .
C10 C9 H9 120.8 . .
N2 C10 C9 120.2(7) . .
N2 C10 C11 113.3(6) . .
C9 C10 C11 126.5(6) . .
N3 C11 C12 121.6(7) . .
N3 C11 C10 116.2(6) . .
C12 C11 C10 122.2(6) . .
C13 C12 C11 118.7(7) . .
C13 C12 H12 120.7 . .
C11 C12 H12 120.7 . .
C14 C13 C12 119.0(7) . .
C14 C13 H13 120.5 . .
C12 C13 H13 120.5 . .
C13 C14 C15 119.7(8) . .
C13 C14 H14 120.2 . .
C15 C14 H14 120.2 . .
N3 C15 C14 121.8(7) . .
N3 C15 H15 119.1 . .
C14 C15 H15 119.1 . .
O2 C16 O1 125.3(6) . .
O2 C16 C17 117.1(6) . .
O1 C16 C17 117.4(6) . .
C18 C17 C22 118.6(6) . .
C18 C17 C16 117.1(6) . .
C22 C17 C16 124.2(6) . .
C17 C18 C19 120.3(6) . .
C17 C18 H18 119.8 . .
C19 C18 H18 119.8 . .
C20 C19 C18 120.6(7) . .
C20 C19 S1 120.1(6) . .
C18 C19 S1 119.3(5) . .
C21 C20 C19 119.4(7) . .
C21 C20 H20 120.3 . .
C19 C20 H20 120.3 . .
C20 C21 C22 120.4(7) . .
C20 C21 H21 119.8 . .
C22 C21 H21 119.8 . .
C21 C22 C17 120.6(7) . .
C21 C22 C23 116.0(6) . .
C17 C22 C23 123.3(6) . .
O4 C23 O3 123.4(8) . .
O4 C23 C22 123.2(8) . .
O3 C23 C22 113.3(6) . .
O9 C24 O10 125.0(6) . .
O9 C24 C25 117.9(6) . .
O10 C24 C25 116.9(6) . .
C26 C25 C30 118.7(6) . .
C26 C25 C24 116.4(6) . .
C30 C25 C24 124.7(6) . .
C25 C26 C27 120.4(6) . .
C25 C26 H26 119.8 . .
C27 C26 H26 119.8 . .
C28 C27 C26 120.9(6) . .
C28 C27 S1 119.9(5) . .
C26 C27 S1 119.1(5) . .
C29 C28 C27 118.9(7) . .
C29 C28 H28 120.6 . .
C27 C28 H28 120.6 . .
C28 C29 C30 120.5(7) . .
C28 C29 H29 119.7 . .
C30 C29 H29 119.7 . .
C25 C30 C29 120.6(7) . .
C25 C30 C31 120.1(6) . .
C29 C30 C31 119.3(6) . .
O8 C31 O7 123.8(6) . .
O8 C31 C30 122.4(6) . .
O7 C31 C30 113.8(6) . .

loop_
_geom_bond_atom_site_label_1
_geom_bond_atom_site_label_2
_geom_bond_distance
_geom_bond_site_symmetry_2
Co1 O11 2.040(5) .
Co1 N2 2.067(5) .
Co1 O1 2.111(5) .
Co1 N1 2.140(6) .
Co1 O9 2.159(4) 1_554
Co1 N3 2.171(6) .
S1 O5 1.436(6) .
S1 O6 1.439(6) .
S1 C19 1.760(7) .
S1 C27 1.771(7) .
O1 C16 1.261(8) .
O2 C16 1.247(8) .
O3 C23 1.315(9) .
O3 H3 0.8200 .
O4 C23 1.187(10) .
O7 C31 1.319(8) .
O7 H7 0.8200 .
O8 C31 1.214(8) .
O9 C24 1.250(8) .
O9 Co1 2.158(4) 1_556
O10 C24 1.286(8) .
O11 H1W 0.8328 .
O11 H2W 0.8306 .
N1 C1 1.341(9) .
N1 C5 1.351(8) .
N2 C6 1.346(9) .
N2 C10 1.348(8) .
N3 C11 1.337(9) .
N3 C15 1.341(9) .
C1 C2 1.387(10) .
C1 H1 0.9300 .
C2 C3 1.357(12) .
C2 H2 0.9300 .
C3 C4 1.379(11) .
C3 H3A 0.9300 .
C4 C5 1.390(10) .
C4 H4 0.9300 .
C5 C6 1.481(9) .
C6 C7 1.391(9) .
C7 C8 1.374(11) .
C7 H7A 0.9300 .
C8 C9 1.381(11) .
C8 H8 0.9300 .
C9 C10 1.388(9) .
C9 H9 0.9300 .
C10 C11 1.478(10) .
C11 C12 1.401(10) .
C12 C13 1.389(11) .
C12 H12 0.9300 .
C13 C14 1.368(12) .
C13 H13 0.9300 .
C14 C15 1.385(11) .
C14 H14 0.9300 .
C15 H15 0.9300 .
C16 C17 1.495(9) .
C17 C18 1.388(9) .
C17 C22 1.405(9) .
C18 C19 1.397(10) .
C18 H18 0.9300 .
C19 C20 1.387(10) .
C20 C21 1.380(11) .
C20 H20 0.9300 .
C21 C22 1.393(10) .
C21 H21 0.9300 .
C22 C23 1.501(10) .
C24 C25 1.501(9) .
C25 C26 1.382(9) .
C25 C30 1.383(9) .
C26 C27 1.389(9) .
C26 H26 0.9300 .
C27 C28 1.377(10) .
C28 C29 1.377(11) .
C28 H28 0.9300 .
C29 C30 1.391(10) .
C29 H29 0.9300 .
C30 C31 1.498(9) .

loop_
_geom_hbond_atom_site_label_D
_geom_hbond_atom_site_label_H
_geom_hbond_atom_site_label_A
_geom_hbond_distance_DH
_geom_hbond_distance_HA
_geom_hbond_distance_DA
_geom_hbond_angle_DHA
_geom_hbond_site_symmetry_A
O11 H2W O2 0.83 2.21 2.771(7) 124.8 .
O11 H1W O8 0.83 2.34 3.031(7) 140.5 2_677
O3 H3 O10 0.82 1.84 2.644(7) 165.9 2_777

loop_
_geom_torsion_atom_site_label_1
_geom_torsion_atom_site_label_2
_geom_torsion_atom_site_label_3
_geom_torsion_atom_site_label_4
_geom_torsion
_geom_torsion_site_symmetry_1
O11 Co1 O1 C16 35.7(5) .
N2 Co1 O1 C16 -146.4(5) .
N1 Co1 O1 C16 137.2(5) .
O9 Co1 O1 C16 168(8) 1_554
N3 Co1 O1 C16 -70.6(5) .
O11 Co1 N1 C1 -0.1(6) .
N2 Co1 N1 C1 177.0(6) .
O1 Co1 N1 C1 -94.7(6) .
O9 Co1 N1 C1 86.0(6) 1_554
N3 Co1 N1 C1 174.4(5) .
O11 Co1 N1 C5 -175.5(4) .
N2 Co1 N1 C5 1.6(4) .
O1 Co1 N1 C5 89.9(5) .
O9 Co1 N1 C5 -89.5(5) 1_554
N3 Co1 N1 C5 -1.1(7) .
O11 Co1 N2 C6 51(4) .
O1 Co1 N2 C6 -94.0(5) .
N1 Co1 N2 C6 -0.2(5) .
O9 Co1 N2 C6 85.0(5) 1_554
N3 Co1 N2 C6 178.6(5) .
O11 Co1 N2 C10 -130(3) .
O1 Co1 N2 C10 85.2(5) .
N1 Co1 N2 C10 179.1(5) .
O9 Co1 N2 C10 -95.7(5) 1_554
N3 Co1 N2 C10 -2.2(5) .
O11 Co1 N3 C11 -179.3(4) .
N2 Co1 N3 C11 3.8(5) .
O1 Co1 N3 C11 -86.1(5) .
N1 Co1 N3 C11 6.4(8) .
O9 Co1 N3 C11 92.8(5) 1_554
O11 Co1 N3 C15 -4.3(6) .
N2 Co1 N3 C15 178.7(6) .
O1 Co1 N3 C15 88.9(6) .
N1 Co1 N3 C15 -178.6(5) .
O9 Co1 N3 C15 -92.2(6) 1_554
C5 N1 C1 C2 0.2(10) .
Co1 N1 C1 C2 -175.1(5) .
N1 C1 C2 C3 -1.2(12) .
C1 C2 C3 C4 2.0(12) .
C2 C3 C4 C5 -1.7(12) .
C1 N1 C5 C4 0.1(10) .
Co1 N1 C5 C4 175.9(5) .
C1 N1 C5 C6 -178.4(6) .
Co1 N1 C5 C6 -2.6(7) .
C3 C4 C5 N1 0.7(11) .
C3 C4 C5 C6 179.1(7) .
C10 N2 C6 C7 -0.1(10) .
Co1 N2 C6 C7 179.2(5) .
C10 N2 C6 C5 179.6(6) .
Co1 N2 C6 C5 -1.1(7) .
N1 C5 C6 N2 2.5(8) .
C4 C5 C6 N2 -176.0(6) .
N1 C5 C6 C7 -177.8(6) .
C4 C5 C6 C7 3.7(11) .
N2 C6 C7 C8 0.7(10) .
C5 C6 C7 C8 -178.9(7) .
C6 C7 C8 C9 -0.7(12) .
C7 C8 C9 C10 0.0(12) .
C6 N2 C10 C9 -0.6(10) .
Co1 N2 C10 C9 -179.9(5) .
C6 N2 C10 C11 179.6(6) .
Co1 N2 C10 C11 0.4(7) .
C8 C9 C10 N2 0.7(10) .
C8 C9 C10 C11 -179.7(7) .
C15 N3 C11 C12 -0.6(10) .
Co1 N3 C11 C12 174.7(6) .
C15 N3 C11 C10 179.9(6) .
Co1 N3 C11 C10 -4.8(7) .
N2 C10 C11 N3 3.0(9) .
C9 C10 C11 N3 -176.7(7) .
N2 C10 C11 C12 -176.4(6) .
C9 C10 C11 C12 3.9(11) .
N3 C11 C12 C13 -0.6(11) .
C10 C11 C12 C13 178.8(7) .
C11 C12 C13 C14 0.7(12) .
C12 C13 C14 C15 0.3(13) .
C11 N3 C15 C14 1.7(11) .
Co1 N3 C15 C14 -173.0(6) .
C13 C14 C15 N3 -1.6(13) .
Co1 O1 C16 O2 -21.9(9) .
Co1 O1 C16 C17 153.7(4) .
O2 C16 C17 C18 109.0(7) .
O1 C16 C17 C18 -67.0(8) .
O2 C16 C17 C22 -66.6(9) .
O1 C16 C17 C22 117.4(7) .
C22 C17 C18 C19 0.8(10) .
C16 C17 C18 C19 -175.1(6) .
C17 C18 C19 C20 2.1(10) .
C17 C18 C19 S1 -178.6(5) .
O5 S1 C19 C20 -21.6(7) .
O6 S1 C19 C20 -153.3(6) .
C27 S1 C19 C20 92.6(6) .
O5 S1 C19 C18 159.1(5) .
O6 S1 C19 C18 27.4(7) .
C27 S1 C19 C18 -86.7(6) .
C18 C19 C20 C21 -3.2(11) .
S1 C19 C20 C21 177.5(6) .
C19 C20 C21 C22 1.3(12) .
C20 C21 C22 C17 1.6(12) .
C20 C21 C22 C23 -175.2(7) .
C18 C17 C22 C21 -2.6(10) .
C16 C17 C22 C21 172.9(6) .
C18 C17 C22 C23 173.9(7) .
C16 C17 C22 C23 -10.6(11) .
C21 C22 C23 O4 -23.8(14) .
C17 C22 C23 O4 159.5(11) .
C21 C22 C23 O3 151.8(7) .
C17 C22 C23 O3 -24.8(11) .
Co1 O9 C24 O10 -32.5(9) 1_556
Co1 O9 C24 C25 143.9(4) 1_556
O9 C24 C25 C26 -71.9(8) .
O10 C24 C25 C26 104.8(7) .
O9 C24 C25 C30 111.8(8) .
O10 C24 C25 C30 -71.5(8) .
C30 C25 C26 C27 0.2(10) .
C24 C25 C26 C27 -176.3(6) .
C25 C26 C27 C28 0.4(11) .
C25 C26 C27 S1 177.8(5) .
O5 S1 C27 C28 -159.1(6) .
O6 S1 C27 C28 -28.2(7) .
C19 S1 C27 C28 85.8(7) .
O5 S1 C27 C26 23.5(7) .
O6 S1 C27 C26 154.4(6) .
C19 S1 C27 C26 -91.7(6) .
C26 C27 C28 C29 -0.3(12) .
S1 C27 C28 C29 -177.7(6) .
C27 C28 C29 C30 -0.4(13) .
C26 C25 C30 C29 -0.9(11) .
C24 C25 C30 C29 175.3(7) .
C26 C25 C30 C31 176.6(6) .
C24 C25 C30 C31 -7.2(10) .
C28 C29 C30 C25 1.0(12) .
C28 C29 C30 C31 -176.5(8) .
C25 C30 C31 O8 -21.4(11) .
C29 C30 C31 O8 156.2(7) .
C25 C30 C31 O7 158.3(7) .
C29 C30 C31 O7 -24.1(10) .
